data_2200346
loop_
_publ_author_name
'Wei Chen'
'Miao Du'
'Wei Weng'
'Ruo-Hua Zhang'
'Xian-He Bu'

_publ_section_title
;
 (<i>R</i>,<i>R</i>)-1,3-Bis(phenylsulfinyl)propane
;
_journal_issue 5
_journal_name_full 'Acta Crystallographica Section E'
_journal_page_first o430
_journal_page_last o431
_journal_paper_doi 10.1107/S1600536801006134
_journal_volume 57
_journal_year 2001
_chemical_formula_iupac 'C15 H16 O2 S2'
_chemical_formula_moiety 'C15 H16 O2 S2'
_chemical_formula_sum 'C15 H16 O2 S2'
_chemical_formula_weight 292.40
_chemical_name_systematic
;
(R,R)-1,3-Bis(phenylsulfinyl)propane
;
_space_group_IT_number 14
_symmetry_cell_setting monoclinic
_symmetry_space_group_name_Hall '-P 2yn'
_symmetry_space_group_name_H-M 'P 1 21/n 1'
_cell_angle_alpha 90.00
_cell_angle_beta 110.333(9)
_cell_angle_gamma 90.00
_cell_formula_units_Z 4
_cell_length_a 8.444(4)
_cell_length_b 15.580(7)
_cell_length_c 11.579(6)
_cell_measurement_reflns_used 6382
_cell_measurement_temperature 293(2)
_cell_measurement_theta_max 26.4
_cell_measurement_theta_min 2.3
_cell_volume 1428.4(12)
_computing_cell_refinement SMART
_computing_data_collection 'SMART (Bruker, 1998)'
_computing_data_reduction 'SAINT1000 (Bruker, 1998)'
_computing_molecular_graphics 'ORTEPII (Johnson, 1976)'
_computing_structure_refinement 'SHELXL97 (Sheldrick, 1997)'
_computing_structure_solution 'SHELXS97 (Sheldrick, 1997)'
_diffrn_measurement_device 'Bruker SMART1000'
_diffrn_measurement_method \w
_diffrn_radiation_type MoK\a
_diffrn_radiation_wavelength .71073
_diffrn_reflns_av_R_equivalents .026
_diffrn_reflns_limit_h_max 5
_diffrn_reflns_limit_h_min -10
_diffrn_reflns_limit_k_max 19
_diffrn_reflns_limit_k_min -19
_diffrn_reflns_limit_l_max 14
_diffrn_reflns_limit_l_min -13
_diffrn_reflns_number 6457
_diffrn_reflns_theta_max 26.4
_diffrn_standards_decay_% none
_diffrn_standards_interval_count none
_diffrn_standards_number none
_exptl_absorpt_coefficient_mu .367
_exptl_absorpt_correction_T_max .930
_exptl_absorpt_correction_T_min .898
_exptl_absorpt_correction_type multi-scan
_exptl_absorpt_process_details '[SAINT (Bruker 1998) and SADABS (Sheldrick, 1997)]'
_exptl_crystal_colour colorless
_exptl_crystal_density_diffrn 1.360
_exptl_crystal_density_method 'not measured'
_exptl_crystal_description prism
_exptl_crystal_F_000 616
_exptl_crystal_size_max .30
_exptl_crystal_size_mid .25
_exptl_crystal_size_min .20
_refine_diff_density_max .75
_refine_diff_density_min -.33
_refine_ls_extinction_coef none
_refine_ls_extinction_method SHELXL
_refine_ls_goodness_of_fit_ref 1.1
_refine_ls_hydrogen_treatment constr
_refine_ls_number_parameters 172
_refine_ls_number_reflns 2910
_refine_ls_R_factor_all .052
_refine_ls_R_factor_gt .044
_refine_ls_shift/su_max <0.001
_refine_ls_shift/su_mean .000
_refine_ls_structure_factor_coef Fsqd
_refine_ls_weighting_details 'calc w = 1/[\s^2^(Fo^2^)+(0.0643P)^2^+0.4887P] where P = (Fo^2^+2Fc^2^)/3'
_refine_ls_weighting_scheme calc
_refine_ls_wR_factor_ref .127
_reflns_number_gt 2469
_reflns_number_total 2910
_reflns_threshold_expression I>2.0\s(I)
_cod_data_source_file tk6014.cif
_cod_data_source_block I
_cod_depositor_comments
;
The following automatic conversions were performed:
'_symmetry_cell_setting' value 'Monoclinic' changed to 'monoclinic'
according to '/home/saulius/struct/CIF-dictionaries/cif_core.dic'
dictionary named 'cif_core.dic' version 2.4.1 from 2010-06-29.

Automatic conversion script
Id: cif_fix_enum 1527 2010-12-29 10:47:43Z saulius 

The following automatic conversions were performed:

'_symmetry_cell_setting' value 'Monoclinic' changed to 'monoclinic'
according to /home/saulius/struct/CIF-dictionaries/cif_core.dic
dictionary named 'cif_core.dic' version 2.4.1 from 2010-06-29.

Automatic conversion script
Id: cif_fix_values 1715 2011-07-08 13:25:40Z adriana 
;
_cod_original_sg_symbol_H-M 'P 21/n'
_cod_database_code 2200346
_cod_database_fobs_code 2200346

loop_
_symmetry_equiv_pos_as_xyz
'x, y, z'
'-x+1/2, y+1/2, -z+1/2'
'-x, -y, -z'
'x-1/2, -y-1/2, z-1/2'

loop_
_atom_site_label
_atom_site_fract_x
_atom_site_fract_y
_atom_site_fract_z
_atom_site_U_iso_or_equiv
_atom_site_adp_type
_atom_site_calc_flag
_atom_site_refinement_flags
_atom_site_occupancy
_atom_site_disorder_assembly
_atom_site_disorder_group
_atom_site_type_symbol
S1 .19396(7) .49357(4) .64233(6) .04923(19) Uani d . 1 . . S
S2 .17564(7) .20652(4) .92388(5) .04758(18) Uani d . 1 . . S
O1 .1274(2) .53952(13) .7282(2) .0707(5) Uani d . 1 . . O
O2 .3138(2) .25460(15) 1.01900(16) .0664(5) Uani d . 1 . . O
C1 .1477(3) .38109(14) .6490(2) .0471(5) Uani d . 1 . . C
H1A .0315 .3709 .5970 .056 Uiso calc R 1 . . H
H1B .2194 .3483 .6155 .056 Uiso calc R 1 . . H
C2 .1729(3) .34836(14) .77723(19) .0442(5) Uani d . 1 . . C
H2A .0894 .3740 .8068 .053 Uiso calc R 1 . . H
H2B .2840 .3648 .8328 .053 Uiso calc R 1 . . H
C3 .1559(3) .25154(14) .7760(2) .0425(5) Uani d . 1 . . C
H3A .2419 .2266 .7485 .051 Uiso calc R 1 . . H
H3B .0466 .2358 .7169 .051 Uiso calc R 1 . . H
C4 .4196(3) .48892(13) .71527(19) .0408(5) Uani d . 1 . . C
C5 .4976(3) .52420(14) .8307(2) .0467(5) Uani d . 1 . . C
H5A .4331 .5468 .8742 .056 Uiso calc R 1 . . H
C6 .6720(3) .52572(17) .8812(2) .0567(6) Uani d . 1 . . C
H6A .7245 .5491 .9591 .068 Uiso calc R 1 . . H
C7 .7682(3) .49309(18) .8173(3) .0614(7) Uani d . 1 . . C
H7A .8854 .4948 .8513 .074 Uiso calc R 1 . . H
C8 .6899(4) .4580(2) .7029(3) .0670(7) Uani d . 1 . . C
H8A .7551 .4355 .6598 .080 Uiso calc R 1 . . H
C9 .5164(3) .45543(17) .6507(2) .0568(6) Uani d . 1 . . C
H9A .4647 .4315 .5730 .068 Uiso calc R 1 . . H
C10 -.0204(3) .24329(13) .93378(18) .0374(4) Uani d . 1 . . C
C11 -.1700(3) .20647(18) .8589(2) .0558(6) Uani d . 1 . . C
H11A -.1695 .1653 .8008 .067 Uiso calc R 1 . . H
C12 -.3198(3) .2315(2) .8715(3) .0688(8) Uani d . 1 . . C
H12A -.4212 .2073 .8217 .083 Uiso calc R 1 . . H
C13 -.3189(3) .2925(2) .9579(3) .0616(7) Uani d . 1 . . C
H13A -.4202 .3101 .9653 .074 Uiso calc R 1 . . H
C14 -.1694(3) .32731(16) 1.0331(2) .0545(6) Uani d . 1 . . C
H14A -.1698 .3679 1.0919 .065 Uiso calc R 1 . . H
C15 -.0186(3) .30252(14) 1.0221(2) .0451(5) Uani d . 1 . . C
H15A .0829 .3256 1.0737 .054 Uiso calc R 1 . . H

loop_
_atom_site_aniso_label
_atom_site_aniso_U_11
_atom_site_aniso_U_22
_atom_site_aniso_U_33
_atom_site_aniso_U_12
_atom_site_aniso_U_13
_atom_site_aniso_U_23
S1 .0463(3) .0439(3) .0541(3) -.0021(2) .0132(3) .0005(2)
S2 .0412(3) .0527(3) .0479(3) .0103(2) .0143(2) .0089(2)
O1 .0570(11) .0607(11) .1000(15) .0043(9) .0344(11) -.0182(10)
O2 .0348(8) .1077(16) .0470(9) .0017(9) .0018(7) .0049(10)
C1 .0513(13) .0453(12) .0420(11) -.0124(10) .0130(10) -.0056(9)
C2 .0482(12) .0450(11) .0409(11) -.0049(9) .0172(10) -.0058(9)
C3 .0426(11) .0440(11) .0436(11) .0019(9) .0185(9) -.0033(9)
C4 .0458(11) .0349(10) .0438(11) -.0027(8) .0180(9) .0006(8)
C5 .0552(13) .0419(11) .0475(12) -.0059(10) .0236(10) -.0066(9)
C6 .0597(15) .0524(13) .0525(13) -.0107(11) .0126(12) -.0018(11)
C7 .0466(13) .0606(15) .0747(18) -.0003(11) .0180(13) .0101(13)
C8 .0617(16) .0756(18) .0764(19) .0090(14) .0403(15) .0015(14)
C9 .0642(15) .0626(15) .0493(13) .0008(12) .0268(12) -.0078(11)
C10 .0377(10) .0392(10) .0351(10) -.0010(8) .0126(8) .0052(8)
C11 .0478(13) .0690(16) .0489(13) -.0133(11) .0146(11) -.0132(11)
C12 .0387(13) .109(2) .0545(15) -.0146(14) .0107(11) -.0021(15)
C13 .0478(14) .0857(19) .0610(15) .0143(13) .0312(12) .0225(14)
C14 .0677(16) .0529(13) .0548(14) .0031(11) .0363(13) .0032(11)
C15 .0499(12) .0467(11) .0403(11) -.0086(9) .0175(10) -.0015(9)

loop_
_atom_type_symbol
_atom_type_description
_atom_type_scat_dispersion_real
_atom_type_scat_dispersion_imag
_atom_type_scat_source
C C .0033 .0016 'International Tables Vol C Tables 4.2.6.8 and 6.1.1.4'
H H .0000 .0000 'International Tables Vol C Tables 4.2.6.8 and 6.1.1.4'
O O .0106 .0060 'International Tables Vol C Tables 4.2.6.8 and 6.1.1.4'
S S .1246 .1234 'International Tables Vol C Tables 4.2.6.8 and 6.1.1.4'
Cl Cl .1484 .1585 'International Tables Vol C Tables 4.2.6.8 and 6.1.1.4'
Pt Pt -1.7033 8.3905 'International Tables Vol C Tables 4.2.6.8 and 6.1.1.4'

loop_
_geom_angle_atom_site_label_1
_geom_angle_atom_site_label_2
_geom_angle_atom_site_label_3
_geom_angle
_geom_angle_publ_flag
O1 S1 C4 106.91(11) no
O1 S1 C1 107.57(12) no
C4 S1 C1 98.66(11) no
O2 S2 C10 107.09(11) no
O2 S2 C3 107.17(11) no
C10 S2 C3 98.83(10) no
C2 C1 S1 114.27(15) no
C1 C2 C3 110.23(17) no
C2 C3 S2 113.64(15) no
C5 C4 C9 119.9(2) no
C5 C4 S1 120.61(17) no
C9 C4 S1 119.26(18) no
C4 C5 C6 119.7(2) no
C7 C6 C5 120.6(2) no
C6 C7 C8 119.4(3) no
C7 C8 C9 121.1(2) no
C8 C9 C4 119.3(2) no
C15 C10 C11 121.1(2) no
C15 C10 S2 119.41(17) no
C11 C10 S2 119.31(18) no
C12 C11 C10 119.2(2) no
C13 C12 C11 119.9(2) no
C14 C13 C12 120.3(2) no
C13 C14 C15 120.4(2) no
C10 C15 C14 119.1(2) no

loop_
_geom_bond_atom_site_label_1
_geom_bond_atom_site_label_2
_geom_bond_site_symmetry_2
_geom_bond_distance
_geom_bond_publ_flag
S1 O1 . 1.485(2) no
S1 C4 . 1.798(2) no
S1 C1 . 1.803(2) no
S2 O2 . 1.497(2) no
S2 C10 . 1.793(2) no
S2 C3 . 1.804(2) no
C1 C2 . 1.513(3) no
C2 C3 . 1.515(3) no
C4 C5 . 1.382(3) no
C4 C9 . 1.387(3) no
C5 C6 . 1.383(4) no
C6 C7 . 1.372(4) no
C7 C8 . 1.372(4) no
C8 C9 . 1.377(4) no
C10 C15 . 1.374(3) no
C10 C11 . 1.384(3) no
C11 C12 . 1.379(4) no
C12 C13 . 1.378(4) no
C13 C14 . 1.372(4) no
C14 C15 . 1.378(3) no

loop_
_cod_related_entry_id
_cod_related_entry_database
_cod_related_entry_code
1 ChemSpider 21132887
